data_1530847
loop_
_publ_author_name
'Subramanian, M.A.'
'Parise, J.B.'
'Sleight, A.W.'
'Calabrese, J.C.'
'Torardi, C.C.'
'Gopalakrishnan, J.'

_publ_section_title
;
 Crystal structure of Tl Ba2 Ca2 Cu3 O9
;
_journal_name_full 'Journal of Solid State Chemistry'
_journal_page_first 192
_journal_page_last 195
_journal_volume 77
_journal_year 1988
_chemical_formula_sum 'Ba1.9 Ca1.9 Cu3 O9 Tl1.1'
_chemical_name_systematic 'Tl1.1 Ba1.9 Ca1.9 Cu3 O9'
_space_group_IT_number 123
_symmetry_space_group_name_Hall '-P 4 2'
_symmetry_space_group_name_H-M 'P 4/m m m'
_cell_angle_alpha 90
_cell_angle_beta 90
_cell_angle_gamma 90
_cell_formula_units_Z 1
_cell_length_a 3.853
_cell_length_b 3.853
_cell_length_c 15.913
_cell_volume 236.238
_citation_journal_id_ASTM JSSCBI
_cod_data_source_file Subramanian_JSSCBI_1988_1672.cif
_cod_data_source_block Ba1.9Ca1.9Cu3O9Tl1.1
_cod_original_cell_volume 236.2382
_cod_database_code 1530847

loop_
_symmetry_equiv_pos_as_xyz
x,y,z
-y,x,z
-x,-y,z
y,-x,z
x,-y,-z
y,x,-z
-x,y,-z
-y,-x,-z
-x,-y,-z
y,-x,-z
x,y,-z
-y,x,-z
-x,y,z
-y,-x,z
x,-y,z
y,x,z

loop_
_atom_site_label
_atom_site_type_symbol
_atom_site_fract_x
_atom_site_fract_y
_atom_site_fract_z
_atom_site_occupancy
_atom_site_U_iso_or_equiv
O1 O-2 0 0.5 0.5 1 0.0
O3 O-2 0 0 0.1277 1 0.0
Cu1 Cu+2 0 0 0.5 1 0.0
O2 O-2 0 0.5 0.3019 1 0.0
Ba1 Ba+2 0.5 0.5 0.1729 0.94 0.0
Tl1 Tl+3 0.085 0 0 0.25 0.0
O4 O-2 0.5 0.5 0 1 0.0
Tl2 Tl+3 0.5 0.5 0.3953 0.05 0.0
Cu2 Cu+2 0 0 0.2991 1 0.0
Ca1 Ca+2 0.5 0.5 0.3953 0.95 0.0
